data_4323063
loop_
_publ_author_name
'Roger Schibli'
'Kattesh V. Katti'
'Wynn A. Volkert'
'Charles L. Barnes'

_publ_contact_author
;
Prof. Kattesh V. Katti
Center for Radiological Research
Business Loop 70 West
Allton Bldg. Room 106
Columbia, MO 65211
;
_publ_section_title
;
 Novel Coordination Behavior of fac-[ReBr3(CO)3]2- with
 1,3,5-Triaza-7-phosphaadamantane (PTA). Systematic Investigation on
 Stepwise Replacement of the Halides by PTA Ligand. Phase Transfer Studies
 and X-ray Crystal Structure of [NEt4][ReBr2((PTA)(CO)3],
 [ReBr(PTA)2(CO)3], and [Re(PTA)3(CO)3]PF6
;
_journal_name_full 'Inorganic Chemistry'
_journal_page_first 5306
_journal_page_last 5312
_journal_paper_doi 10.1021/ic980373p
_journal_volume 37
_journal_year 1998
_chemical_formula_moiety 'C17 H32 N4 O3 P Br2 Re '
_chemical_formula_sum 'C17 H32 Br2 N4 O3 P Re'
_chemical_formula_weight 717.45
_chemical_name_common '[Net4][ReBr2(PTA)(CO)3]'
_chemical_name_systematic
;
 tetraethylammonium [di bromo tricarbonyl(1,3,5-Triaza-7-Phosphaadamantane)
rhenate] 
;
_space_group_IT_number 14
_symmetry_cell_setting monoclinic
_symmetry_space_group_name_Hall '-P 2yn'
_symmetry_space_group_name_H-M 'P 1 21/n 1'
_cell_angle_alpha 90.0
_cell_angle_beta 97.1520(10)
_cell_angle_gamma 90.0
_cell_formula_units_Z 4
_cell_length_a 8.6889(4)
_cell_length_b 29.3089(14)
_cell_length_c 9.3017(5)
_cell_measurement_reflns_used 8192
_cell_measurement_temperature 293
_cell_measurement_theta_max 25.00
_cell_measurement_theta_min 5.00
_cell_volume 2350.4(2)
_computing_cell_refinement 'Siemens SMART'
_computing_data_collection 'Siemens SMART'
_computing_data_reduction 'Siemens SAINT/NRCVAX DATRD2'
_computing_molecular_graphics NRCVAX
_computing_publication_material 'NRCVAX TABLES Jan 94 Version'
_computing_structure_refinement 'NRCVAX LSTSQ'
_computing_structure_solution SHELXS
_diffrn_ambient_temperature 293
_diffrn_measurement_device 'Siemens SMART CCD       '
_diffrn_measurement_method 'Omega scan b/P/b        '
_diffrn_radiation_monochromator graphite
_diffrn_radiation_source 'xray tube'
_diffrn_radiation_type 'Molybdenum K\a'
_diffrn_radiation_wavelength 0.71073
_diffrn_reflns_av_R_equivalents 0.030
_diffrn_reflns_limit_h_max 11
_diffrn_reflns_limit_h_min -11
_diffrn_reflns_limit_k_max 37
_diffrn_reflns_limit_k_min 0
_diffrn_reflns_limit_l_max 11
_diffrn_reflns_limit_l_min 0
_diffrn_reflns_number 14224
_diffrn_reflns_theta_max 27.00
_diffrn_reflns_theta_min 0.00
_exptl_absorpt_coefficient_mu 8.70
_exptl_absorpt_correction_T_max 1.00
_exptl_absorpt_correction_T_min 0.49
_exptl_absorpt_correction_type SADABS
_exptl_crystal_density_diffrn 2.028
_exptl_crystal_F_000 1377.39
_exptl_crystal_size_max 0.15
_exptl_crystal_size_mid 0.35
_exptl_crystal_size_min 0.50
_refine_diff_density_max 1.84
_refine_diff_density_min -2.20
_refine_ls_goodness_of_fit_obs 1.40
_refine_ls_matrix_type full
_refine_ls_number_parameters 253
_refine_ls_number_reflns 4491
_refine_ls_R_factor_all 0.048
_refine_ls_R_factor_obs 0.048
_refine_ls_shift/esd_max 0.039
_refine_ls_structure_factor_coef F
_refine_ls_weighting_details 'w = 1/(\s^2^(F)+0.0020F^2^)'
_refine_ls_weighting_scheme calc
_refine_ls_wR_factor_all 0.079
_refine_ls_wR_factor_obs 0.079
_reflns_number_observed 4491
_reflns_number_total 5125
_reflns_observed_criterion 'Inet > 2.0\s(Inet)'
_cod_data_source_file ic980373p_2.cif
_cod_data_source_block ?
_cod_depositor_comments
;
The following automatic conversions were performed:

'_refine_ls_weighting_scheme' value '1/(\s^2^(F)+0.0020F^2^)' was
changed to 'calc'. New tag '_refine_ls_weighting_details' was
created. The value of the new tag was set to 'w =
1/(\s^2^(F)+0.0020F^2^)'.

Automatic conversion script
Id: cif_fix_values 3143 2015-03-26 13:38:13Z robertas 
;
_cod_original_cell_volume 2350.36(20)
_cod_original_sg_symbol_H-M 'P 21/n'
_cod_original_formula_sum 'C17 H32 N4 O3 P Br2 Re '
_cod_database_code 4323063

loop_
_symmetry_equiv_pos_as_xyz
x,y,z
-x,-y,-z
1/2-x,1/2+y,1/2-z
1/2+x,1/2-y,1/2+z

loop_
_atom_site_aniso_label
_atom_site_aniso_U_11
_atom_site_aniso_U_22
_atom_site_aniso_U_33
_atom_site_aniso_U_12
_atom_site_aniso_U_13
_atom_site_aniso_U_23
_atom_site_aniso_type_symbol
Re1 0.03040(22) 0.03323(23) 0.02797(22) 0.00958(12) 0.00682(14) 0.00173(13) Re
Br1 0.0385(5) 0.0458(6) 0.0373(5) -0.0077(4) 0.0053(4) -0.0040(4) Br
Br2 0.0329(4) 0.0296(4) 0.0441(5) 0.0079(3) 0.0046(4) 0.0024(4) Br
P1 0.0733(21) 0.0620(21) 0.0613(20) 0.0024(17) 0.0031(16) -0.0020(16) P
O1 0.053(4) 0.055(5) 0.066(5) -0.006(4) 0.016(4) 0.002(4) O
O2 0.046(4) 0.030(4) 0.058(5) 0.011(3) -0.005(4) 0.001(4) O
O3 0.036(4) 0.076(6) 0.082(6) 0.012(4) 0.015(4) 0.003(5) O
N1 0.048(4) 0.038(4) 0.026(4) 0.002(3) -0.016(3) -0.003(3) N
N2 0.041(4) 0.041(4) 0.034(4) -0.004(3) 0.004(3) 0.007(3) N
N3 0.039(4) 0.034(4) 0.053(5) 0.007(3) -0.006(4) 0.015(4) N
C1 0.048(5) 0.035(5) 0.041(5) 0.001(4) -0.002(4) -0.003(4) C
C2 0.039(5) 0.040(5) 0.049(6) 0.003(4) 0.004(4) -0.016(4) C
C3 0.042(5) 0.044(6) 0.037(5) -0.005(4) -0.006(4) 0.004(4) C
C4 0.030(4) 0.041(5) 0.050(6) -0.001(4) -0.007(4) 0.009(4) C
C5 0.054(6) 0.032(5) 0.049(6) 0.005(4) -0.001(5) -0.007(4) C
C6 0.041(5) 0.040(5) 0.041(5) -0.004(4) -0.008(4) 0.010(4) C
C7 0.037(5) 0.047(6) 0.035(5) 0.013(4) 0.011(4) 0.014(4) C
C8 0.030(5) 0.024(5) 0.090(9) 0.017(4) 0.030(6) 0.019(6) C
C9 0.035(5) 0.052(6) 0.039(5) 0.011(4) 0.010(4) 0.005(4) C
N4 0.022(3) 0.038(4) 0.028(4) 0.008(3) 0.004(3) 0.001(3) N
C10 0.036(4) 0.033(5) 0.050(6) 0.011(4) 0.012(4) 0.006(4) C
C11 0.038(5) 0.043(6) 0.065(7) 0.013(4) 0.001(5) 0.001(5) C
C12 0.039(5) 0.038(5) 0.033(5) -0.003(4) 0.001(4) 0.004(4) C
C13 0.061(6) 0.039(5) 0.075(8) -0.008(5) 0.041(6) -0.010(5) C
C14 0.035(5) 0.037(5) 0.046(6) 0.008(4) 0.012(4) 0.004(4) C
C15 0.056(6) 0.048(6) 0.082(9) 0.008(5) 0.034(6) 0.030(6) C
C16 0.042(5) 0.073(7) 0.041(6) 0.020(5) 0.003(4) 0.016(5) C
C17 0.048(6) 0.089(10) 0.062(8) 0.013(6) -0.012(5) -0.030(7) C

loop_
_atom_site_label
_atom_site_fract_x
_atom_site_fract_y
_atom_site_fract_z
_atom_site_U_iso_or_equiv
_atom_site_thermal_displace_type
_atom_site_calc_flag
_atom_site_refinement_flags
_atom_site_type_symbol
Re1 0.65137(4) 0.124860(12) 0.26207(3) 0.03027(19) Uij ? . Re
Br1 0.63089(11) 0.10974(4) -0.01833(10) 0.0405(5) Uij ? . Br
Br2 0.93187(9) 0.08778(3) 0.28440(10) 0.0356(4) Uij ? . Br
P1 0.7735(4) 0.19436(12) 0.2379(4) 0.0660(19) Uij ? . P
O1 0.5094(9) 0.0324(3) 0.3135(9) 0.057(4) Uij ? . O
O2 0.6512(9) 0.1428(3) 0.5743(10) 0.046(4) Uij ? . O
O3 0.3262(8) 0.1634(3) 0.2107(10) 0.064(5) Uij ? . O
N1 0.9780(9) 0.2519(3) 0.3611(8) 0.039(4) Uij ? . N
N2 0.9519(9) 0.2455(3) 0.0967(8) 0.039(4) Uij ? . N
N3 0.7472(9) 0.2821(3) 0.2157(9) 0.043(4) Uij ? . N
C1 0.9061(11) 0.2080(3) 0.3785(10) 0.042(5) Uij ? . C
C2 0.8756(11) 0.2002(3) 0.1011(11) 0.043(5) Uij ? . C
C3 0.6617(11) 0.2394(3) 0.2233(11) 0.042(5) Uij ? . C
C4 1.0574(10) 0.2522(3) 0.2289(11) 0.041(5) Uij ? . C
C5 0.8584(12) 0.2883(3) 0.3451(12) 0.046(5) Uij ? . C
C6 0.8355(11) 0.2811(3) 0.0894(11) 0.042(5) Uij ? . C
C7 0.5606(10) 0.0660(3) 0.2913(10) 0.039(5) Uij ? . C
C8 0.6575(11) 0.1368(4) 0.4812(16) 0.046(6) Uij ? . C
C9 0.4494(10) 0.1502(3) 0.2280(10) 0.041(5) Uij ? . C
N4 0.6012(7) 0.43058(25) 0.2655(7) 0.030(3) Uij ? . N
C10 0.4607(10) 0.4574(3) 0.2990(11) 0.039(4) Uij ? . C
C11 0.3311(11) 0.4614(4) 0.1785(13) 0.049(5) Uij ? . C
C12 0.6772(10) 0.4548(3) 0.1482(10) 0.037(4) Uij ? . C
C13 0.8224(13) 0.4339(4) 0.1070(14) 0.056(6) Uij ? . C
C14 0.5556(11) 0.3833(3) 0.2121(11) 0.039(4) Uij ? . C
C15 0.4761(13) 0.3524(4) 0.3068(14) 0.060(6) Uij ? . C
C16 0.7139(11) 0.4265(4) 0.4056(11) 0.052(6) Uij ? . C
C17 0.7896(13) 0.4713(5) 0.4554(14) 0.068(7) Uij ? . C
H1B 0.994 0.182 0.391 0.0514 Uiso ? . H
H1A 0.850 0.209 0.476 0.0514 Uiso ? . H
H2B 0.800 0.195 0.001 0.0527 Uiso ? . H
H2A 0.963 0.174 0.108 0.0527 Uiso ? . H
H3B 0.598 0.241 0.316 0.0511 Uiso ? . H
H3A 0.578 0.236 0.128 0.0511 Uiso ? . H
H4B 1.144 0.226 0.238 0.0503 Uiso ? . H
H4A 1.117 0.284 0.222 0.0503 Uiso ? . H
H5B 0.914 0.321 0.341 0.0550 Uiso ? . H
H5A 0.797 0.288 0.439 0.0550 Uiso ? . H
H6B 0.891 0.314 0.080 0.0507 Uiso ? . H
H6A 0.755 0.276 -0.007 0.0507 Uiso ? . H
H10B 0.417 0.442 0.391 0.0499 Uiso ? . H
H10A 0.499 0.491 0.331 0.0499 Uiso ? . H
H11C 0.373 0.477 0.085 0.0588 Uiso ? . H
H11B 0.286 0.428 0.150 0.0588 Uiso ? . H
H11A 0.241 0.482 0.214 0.0588 Uiso ? . H
H12B 0.702 0.489 0.183 0.0467 Uiso ? . H
H12A 0.594 0.456 0.052 0.0467 Uiso ? . H
H13C 0.901 0.428 0.204 0.0684 Uiso ? . H
H13B 0.796 0.402 0.051 0.0684 Uiso ? . H
H13A 0.876 0.457 0.037 0.0684 Uiso ? . H
H14B 0.659 0.366 0.188 0.0494 Uiso ? . H
H14A 0.480 0.387 0.111 0.0494 Uiso ? . H
H15C 0.393 0.372 0.357 0.0721 Uiso ? . H
H15B 0.417 0.325 0.244 0.0721 Uiso ? . H
H15A 0.561 0.338 0.389 0.0721 Uiso ? . H
H16B 0.651 0.413 0.489 0.0620 Uiso ? . H
H16A 0.803 0.402 0.389 0.0620 Uiso ? . H
H17C 0.854 0.485 0.373 0.0763 Uiso ? . H
H17B 0.702 0.496 0.478 0.0763 Uiso ? . H
H17A 0.868 0.465 0.553 0.0763 Uiso ? . H

loop_
_atom_type_symbol
_atom_type_description
_atom_type_scat_dispersion_real
_atom_type_scat_dispersion_imag
_atom_type_scat_source
C ? 0.002 0.002 'International Tables Vol. IV Table 2.2B'
H ? 0.000 0.000 'International Tables Vol. IV Table 2.2B'
N ? 0.004 0.003 'International Tables Vol. IV Table 2.2B'
O ? 0.008 0.006 'International Tables Vol. IV Table 2.2B'
P ? 0.090 0.095 'International Tables Vol. IV Table 2.2B'
Br ? -0.374 2.456 'International Tables Vol. IV Table 2.2B'
Re ? -1.598 7.232 'International Tables Vol. IV Table 2.2B'

loop_
_geom_angle_atom_site_label_1
_geom_angle_atom_site_label_2
_geom_angle_atom_site_label_3
_geom_angle
_geom_angle_site_symmetry_1
_geom_angle_site_symmetry_2
_geom_angle_site_symmetry_3
_geom_angle_publ_flag
Br1 Re1 Br2 87.52(3) ? ? ? ?
Br1 Re1 P1 91.55(9) ? ? ? ?
Br1 Re1 C7 90.6(3) ? ? ? ?
Br1 Re1 C8 177.6(3) ? ? ? ?
Br1 Re1 C9 87.3(3) ? ? ? ?
Br2 Re1 P1 86.58(9) ? ? ? ?
Br2 Re1 C7 90.59(25) ? ? ? ?
Br2 Re1 C8 94.69(25) ? ? ? ?
Br2 Re1 C9 174.9(3) ? ? ? ?
P1 Re1 C7 176.4(3) ? ? ? ?
P1 Re1 C8 89.5(3) ? ? ? ?
P1 Re1 C9 93.7(3) ? ? ? ?
C7 Re1 C8 88.5(4) ? ? ? ?
C7 Re1 C9 89.3(4) ? ? ? ?
C8 Re1 C9 90.5(4) ? ? ? ?
Re1 P1 C1 114.2(4) ? ? ? ?
Re1 P1 C2 117.5(4) ? ? ? ?
Re1 P1 C3 116.3(4) ? ? ? ?
C1 P1 C2 101.2(5) ? ? ? ?
C1 P1 C3 102.5(5) ? ? ? ?
C2 P1 C3 102.9(5) ? ? ? ?
C1 N1 C4 110.5(7) ? ? ? ?
C1 N1 C5 110.2(8) ? ? ? ?
C4 N1 C5 107.7(7) ? ? ? ?
C2 N2 C4 109.5(7) ? ? ? ?
C2 N2 C6 109.5(7) ? ? ? ?
C4 N2 C6 107.8(7) ? ? ? ?
C3 N3 C5 110.9(7) ? ? ? ?
C3 N3 C6 109.7(8) ? ? ? ?
C5 N3 C6 107.6(7) ? ? ? ?
P1 C1 N1 112.8(7) ? ? ? ?
P1 C1 H1b 109.0(7) ? ? ? ?
P1 C1 H1a 108.5(7) ? ? ? ?
N1 C1 H1b 109.5(8) ? ? ? ?
N1 C1 H1a 109.0(8) ? ? ? ?
H1b C1 H1a 107.8(8) ? ? ? ?
P1 C2 N2 113.5(6) ? ? ? ?
P1 C2 H2b 108.9(7) ? ? ? ?
P1 C2 H2a 108.8(8) ? ? ? ?
N2 C2 H2b 108.8(9) ? ? ? ?
N2 C2 H2a 109.0(8) ? ? ? ?
H2b C2 H2a 107.8(8) ? ? ? ?
P1 C3 N3 113.3(7) ? ? ? ?
P1 C3 H3b 108.6(7) ? ? ? ?
P1 C3 H3a 109.0(8) ? ? ? ?
N3 C3 H3b 108.7(9) ? ? ? ?
N3 C3 H3a 109.3(8) ? ? ? ?
H3b C3 H3a 107.8(8) ? ? ? ?
N1 C4 N2 113.0(7) ? ? ? ?
N1 C4 H4b 108.7(8) ? ? ? ?
N1 C4 H4a 109.1(9) ? ? ? ?
N2 C4 H4b 109.1(9) ? ? ? ?
N2 C4 H4a 109.0(8) ? ? ? ?
H4b C4 H4a 107.8(7) ? ? ? ?
N1 C5 N3 112.1(7) ? ? ? ?
N1 C5 H5b 109.5(9) ? ? ? ?
N1 C5 H5a 109.0(8) ? ? ? ?
N3 C5 H5b 109.5(9) ? ? ? ?
N3 C5 H5a 108.9(9) ? ? ? ?
H5b C5 H5a 107.8(8) ? ? ? ?
N2 C6 N3 113.9(7) ? ? ? ?
N2 C6 H6b 108.9(8) ? ? ? ?
N2 C6 H6a 108.3(8) ? ? ? ?
N3 C6 H6b 109.2(8) ? ? ? ?
N3 C6 H6a 108.6(8) ? ? ? ?
H6b C6 H6a 107.7(8) ? ? ? ?
Re1 C7 O1 177.4(9) ? ? ? ?
Re1 C8 O2 174.8(10) ? ? ? ?
Re1 C9 O3 176.5(9) ? ? ? ?
C10 N4 C12 109.8(7) ? ? ? ?
C10 N4 C14 111.0(6) ? ? ? ?
C10 N4 C16 108.1(7) ? ? ? ?
C12 N4 C14 108.2(7) ? ? ? ?
C12 N4 C16 111.0(7) ? ? ? ?
C14 N4 C16 108.8(7) ? ? ? ?
N4 C10 C11 116.0(8) ? ? ? ?
N4 C10 H10b 108.4(7) ? ? ? ?
N4 C10 H10a 107.8(7) ? ? ? ?
C11 C10 H10b 108.8(8) ? ? ? ?
C11 C10 H10a 108.2(8) ? ? ? ?
H10b C10 H10a 107.4(8) ? ? ? ?
C10 C11 H11c 109.9(8) ? ? ? ?
C10 C11 H11b 109.3(8) ? ? ? ?
C10 C11 H11a 109.1(9) ? ? ? ?
H11c C11 H11b 109.5(10) ? ? ? ?
H11c C11 H11a 109.5(9) ? ? ? ?
H11b C11 H11a 109.5(9) ? ? ? ?
N4 C12 C13 116.7(8) ? ? ? ?
N4 C12 H12b 108.1(7) ? ? ? ?
N4 C12 H12a 108.3(7) ? ? ? ?
C13 C12 H12b 108.7(8) ? ? ? ?
C13 C12 H12a 107.4(9) ? ? ? ?
H12b C12 H12a 107.4(8) ? ? ? ?
C12 C13 H13c 108.5(9) ? ? ? ?
C12 C13 H13b 110.0(9) ? ? ? ?
C12 C13 H13a 109.9(9) ? ? ? ?
H13c C13 H13b 109.5(10) ? ? ? ?
H13c C13 H13a 109.5(10) ? ? ? ?
H13b C13 H13a 109.5(10) ? ? ? ?
N4 C14 C15 119.0(9) ? ? ? ?
N4 C14 H14b 107.9(8) ? ? ? ?
N4 C14 H14a 107.7(7) ? ? ? ?
C15 C14 H14b 107.3(8) ? ? ? ?
C15 C14 H14a 107.2(9) ? ? ? ?
H14b C14 H14a 107.2(8) ? ? ? ?
C14 C15 H15c 108.6(9) ? ? ? ?
C14 C15 H15b 110.7(11) ? ? ? ?
C14 C15 H15a 109.2(9) ? ? ? ?
H15c C15 H15b 109.5(10) ? ? ? ?
H15c C15 H15a 109.5(12) ? ? ? ?
H15b C15 H15a 109.5(9) ? ? ? ?
N4 C16 C17 113.5(9) ? ? ? ?
N4 C16 H16b 108.3(8) ? ? ? ?
N4 C16 H16a 108.8(9) ? ? ? ?
C17 C16 H16b 109.4(10) ? ? ? ?
C17 C16 H16a 109.1(9) ? ? ? ?
H16b C16 H16a 107.6(9) ? ? ? ?
C16 C17 H17c 110.2(10) ? ? ? ?
C16 C17 H17b 109.9(10) ? ? ? ?
C16 C17 H17a 108.3(12) ? ? ? ?
H17c C17 H17b 109.5(13) ? ? ? ?
H17c C17 H17a 109.5(10) ? ? ? ?

loop_
_geom_bond_atom_site_label_1
_geom_bond_atom_site_label_2
_geom_bond_distance
_geom_bond_site_symmetry_1
_geom_bond_site_symmetry_2
_geom_bond_publ_flag
Re1 Br1 2.6297(10) ? ? ?
Re1 Br2 2.6530(8) ? ? ?
Re1 P1 2.321(4) ? ? ?
Re1 C7 1.931(10) ? ? ?
Re1 C8 2.062(15) ? ? ?
Re1 C9 1.896(9) ? ? ?
P1 C1 1.680(10) ? ? ?
P1 C2 1.647(11) ? ? ?
P1 C3 1.634(11) ? ? ?
O1 C7 1.110(13) ? ? ?
O2 C8 0.892(18) ? ? ?
O3 C9 1.131(11) ? ? ?
N1 C1 1.448(13) ? ? ?
N1 C4 1.484(13) ? ? ?
N1 C5 1.485(12) ? ? ?
N2 C2 1.487(13) ? ? ?
N2 C4 1.453(12) ? ? ?
N2 C6 1.449(13) ? ? ?
N3 C3 1.463(13) ? ? ?
N3 C5 1.458(13) ? ? ?
N3 C6 1.481(13) ? ? ?
C1 H1b 1.080(9) ? ? ?
C1 H1a 1.080(10) ? ? ?
C2 H2b 1.080(10) ? ? ?
C2 H2a 1.080(9) ? ? ?
C3 H3b 1.080(10) ? ? ?
C3 H3a 1.080(9) ? ? ?
C4 H4b 1.080(9) ? ? ?
C4 H4a 1.080(10) ? ? ?
C5 H5b 1.080(10) ? ? ?
C5 H5a 1.080(11) ? ? ?
C6 H6b 1.080(9) ? ? ?
C6 H6a 1.080(9) ? ? ?
N4 C10 1.516(10) ? ? ?
N4 C12 1.520(11) ? ? ?
N4 C14 1.509(12) ? ? ?
N4 C16 1.534(12) ? ? ?
C10 C11 1.491(14) ? ? ?
C10 H10b 1.080(9) ? ? ?
C10 H10a 1.080(10) ? ? ?
C11 H11c 1.080(12) ? ? ?
C11 H11b 1.080(11) ? ? ?
C11 H11a 1.080(10) ? ? ?
C12 C13 1.495(14) ? ? ?
C12 H12b 1.080(9) ? ? ?
C12 H12a 1.080(9) ? ? ?
C13 H13c 1.080(14) ? ? ?
C13 H13b 1.080(11) ? ? ?
C13 H13a 1.080(10) ? ? ?
C14 C15 1.491(14) ? ? ?
C14 H14b 1.080(9) ? ? ?
C14 H14a 1.080(10) ? ? ?
C15 H15c 1.080(11) ? ? ?
C15 H15b 1.080(14) ? ? ?
C15 H15a 1.080(12) ? ? ?
C16 C17 1.515(18) ? ? ?
C16 H16b 1.080(11) ? ? ?
C16 H16a 1.080(10) ? ? ?
C17 H17c 1.080(15) ? ? ?
C17 H17b 1.080(12) ? ? ?

loop_
_geom_contact_atom_site_label_1
_geom_contact_atom_site_label_2
_geom_contact_distance
_geom_contact_site_symmetry_1
_geom_contact_site_symmetry_2
_geom_contact_publ_flag
? ? ? ? ? ?

loop_
_geom_torsion_atom_site_label_1
_geom_torsion_atom_site_label_2
_geom_torsion_atom_site_label_3
_geom_torsion_atom_site_label_4
_geom_torsion
_geom_torsion_site_symmetry_1
_geom_torsion_site_symmetry_2
_geom_torsion_site_symmetry_3
_geom_torsion_site_symmetry_4
_geom_torsion_publ_flag
? ? ? ? ? ? ? ? ? ?
